data_4071725
loop_
_publ_author_name
'Bar, Arun Kumar'
'Chakrabarty, Rajesh'
'Mukherjee, Partha Sarathi'

_publ_section_title
;
 Unusual Hydrogenation of Fumarate Anion Followed by Metal&#x2212;Carbon
 Bond Formation: Synthesis and Characterization of Two Metallochelates
;
_journal_issue 15
_journal_name_full Organometallics
_journal_page_first 3806
_journal_paper_doi 10.1021/om800341p
_journal_volume 27
_journal_year 2008
_chemical_formula_moiety 'C38 H32 Fe O4 P2 Pd'
_chemical_formula_sum 'C38 H32 Fe O4 P2 Pd'
_chemical_formula_weight 776.83
_chemical_name_systematic
;
 ?
;
_space_group_IT_number 2
_symmetry_cell_setting triclinic
_symmetry_space_group_name_Hall '-P 1'
_symmetry_space_group_name_H-M 'P -1'
_atom_sites_solution_hydrogens geom
_atom_sites_solution_primary direct
_atom_sites_solution_secondary difmap
_audit_creation_method SHELXL-97
_cell_angle_alpha 85.044(5)
_cell_angle_beta 72.925(5)
_cell_angle_gamma 72.852(5)
_cell_formula_units_Z 2
_cell_length_a 10.647(3)
_cell_length_b 10.747(3)
_cell_length_c 15.536(5)
_cell_measurement_reflns_used 3972
_cell_measurement_temperature 293(2)
_cell_measurement_theta_max 25.0
_cell_measurement_theta_min 1.4
_cell_volume 1623.8(8)
_computing_cell_refinement 'Bruker SMART'
_computing_data_collection 'Bruker SMART'
_computing_data_reduction 'Bruker SAINT'
_computing_molecular_graphics 'ORTEP-3 for Windows (Farrugia, 1997)'
_computing_publication_material 'WinGX (Farrugia, 1999)'
_computing_structure_refinement 'SHELXL97 (Sheldrick, 1997)'
_computing_structure_solution 'SHELXS97 (Sheldrick, 1990)'
_diffrn_ambient_temperature 293(2)
_diffrn_measured_fraction_theta_full 0.997
_diffrn_measured_fraction_theta_max 0.997
_diffrn_measurement_device_type 'CCD area detector'
_diffrn_measurement_method 'phi and omega scans'
_diffrn_radiation_monochromator graphite
_diffrn_radiation_source 'fine-focus sealed tube'
_diffrn_radiation_type MoK\a
_diffrn_radiation_wavelength 0.71073
_diffrn_reflns_av_R_equivalents 0.0342
_diffrn_reflns_av_sigmaI/netI 0.0439
_diffrn_reflns_limit_h_max 12
_diffrn_reflns_limit_h_min -12
_diffrn_reflns_limit_k_max 12
_diffrn_reflns_limit_k_min -12
_diffrn_reflns_limit_l_max 18
_diffrn_reflns_limit_l_min -18
_diffrn_reflns_number 15720
_diffrn_reflns_theta_full 25.00
_diffrn_reflns_theta_max 25.00
_diffrn_reflns_theta_min 1.37
_exptl_absorpt_coefficient_mu 1.140
_exptl_absorpt_correction_T_max 0.7408
_exptl_absorpt_correction_T_min 0.6279
_exptl_absorpt_correction_type none
_exptl_crystal_colour yellow
_exptl_crystal_density_diffrn 1.589
_exptl_crystal_density_method 'not measured'
_exptl_crystal_description 'rectangular block'
_exptl_crystal_F_000 788
_exptl_crystal_size_max 0.45
_exptl_crystal_size_mid 0.34
_exptl_crystal_size_min 0.28
_refine_diff_density_max 0.441
_refine_diff_density_min -0.288
_refine_diff_density_rms 0.075
_refine_ls_extinction_method none
_refine_ls_goodness_of_fit_ref 1.071
_refine_ls_hydrogen_treatment mixed
_refine_ls_matrix_type full
_refine_ls_number_parameters 419
_refine_ls_number_reflns 5706
_refine_ls_number_restraints 0
_refine_ls_restrained_S_all 1.071
_refine_ls_R_factor_all 0.0499
_refine_ls_R_factor_gt 0.0354
_refine_ls_shift/su_max 0.001
_refine_ls_shift/su_mean 0.000
_refine_ls_structure_factor_coef Fsqd
_refine_ls_weighting_details 'calc w=1/[\s^2^(Fo^2^)+(0.0285P)^2^+1.1737P] where P=(Fo^2^+2Fc^2^)/3'
_refine_ls_weighting_scheme calc
_refine_ls_wR_factor_gt 0.0679
_refine_ls_wR_factor_ref 0.0788
_reflns_number_gt 4652
_reflns_number_total 5706
_reflns_threshold_expression >2sigma(I)
_cod_data_source_file om800341p-file001.cif
_cod_data_source_block complex-2a
_cod_database_code 4071725

loop_
_symmetry_equiv_pos_as_xyz
'x, y, z'
'-x, -y, -z'

loop_
_atom_site_label
_atom_site_type_symbol
_atom_site_fract_x
_atom_site_fract_y
_atom_site_fract_z
_atom_site_U_iso_or_equiv
_atom_site_adp_type
_atom_site_occupancy
_atom_site_symmetry_multiplicity
_atom_site_calc_flag
_atom_site_refinement_flags
Pd1 Pd 0.50973(3) 0.41990(3) 0.757980(19) 0.02805(9) Uani 1 1 d .
Fe1 Fe 0.71088(6) 0.02823(5) 0.81527(4) 0.03612(15) Uani 1 1 d .
P1 P 0.73459(9) 0.31679(9) 0.71794(6) 0.0283(2) Uani 1 1 d .
P2 P 0.43197(10) 0.23248(9) 0.76301(7) 0.0323(2) Uani 1 1 d .
O1 O 0.3119(2) 0.5355(2) 0.77444(18) 0.0394(7) Uani 1 1 d .
O2 O 0.1838(3) 0.7398(3) 0.7824(2) 0.0565(8) Uani 1 1 d .
O3 O 0.4087(3) 0.6005(3) 0.93783(19) 0.0523(8) Uani 1 1 d .
O4 O 0.6352(3) 0.5135(3) 0.9034(2) 0.0534(8) Uani 1 1 d .
C1 C 0.7854(4) 0.1831(3) 0.7895(2) 0.0302(8) Uani 1 1 d .
C2 C 0.8959(4) 0.0654(4) 0.7677(3) 0.0405(10) Uani 1 1 d .
H2 H 0.9579 0.0433 0.7113 0.049 Uiso 1 1 calc R
C3 C 0.8945(4) -0.0112(4) 0.8463(3) 0.0492(11) Uani 1 1 d .
H3 H 0.9548 -0.0926 0.8505 0.059 Uiso 1 1 calc R
C4 C 0.7859(4) 0.0572(4) 0.9171(3) 0.0448(11) Uani 1 1 d .
H4 H 0.7623 0.0287 0.9764 0.054 Uiso 1 1 calc R
C5 C 0.7184(4) 0.1770(4) 0.8831(3) 0.0365(9) Uani 1 1 d .
H5 H 0.6435 0.2404 0.9162 0.044 Uiso 1 1 calc R
C6 C 0.5354(4) 0.0689(4) 0.7780(3) 0.0384(9) Uani 1 1 d .
C7 C 0.6481(4) -0.0093(4) 0.7115(3) 0.0494(11) Uani 1 1 d .
H7 H 0.6798 0.0140 0.6517 0.059 Uiso 1 1 calc R
C8 C 0.7030(5) -0.1272(4) 0.7516(4) 0.0622(14) Uani 1 1 d .
H8 H 0.7770 -0.1955 0.7231 0.075 Uiso 1 1 calc R
C9 C 0.6273(5) -0.1237(4) 0.8412(4) 0.0633(15) Uani 1 1 d .
H9 H 0.6425 -0.1899 0.8828 0.076 Uiso 1 1 calc R
C10 C 0.5228(4) -0.0035(4) 0.8597(3) 0.0477(11) Uani 1 1 d .
H10 H 0.4584 0.0229 0.9147 0.057 Uiso 1 1 calc R
C11 C 0.8556(3) 0.4090(3) 0.7093(2) 0.0290(8) Uani 1 1 d .
C12 C 0.8816(4) 0.4904(4) 0.6362(3) 0.0401(10) Uani 1 1 d .
H12 H 0.8404 0.4937 0.5906 0.048 Uiso 1 1 calc R
C13 C 0.9674(4) 0.5664(4) 0.6304(3) 0.0503(11) Uani 1 1 d .
H13 H 0.9844 0.6203 0.5808 0.060 Uiso 1 1 calc R
C14 C 1.0279(4) 0.5629(4) 0.6974(3) 0.0503(11) Uani 1 1 d .
H14 H 1.0834 0.6167 0.6943 0.060 Uiso 1 1 calc R
C15 C 1.0069(4) 0.4800(4) 0.7692(3) 0.0453(11) Uani 1 1 d .
H15 H 1.0508 0.4752 0.8136 0.054 Uiso 1 1 calc R
C16 C 0.9209(4) 0.4040(4) 0.7753(3) 0.0383(9) Uani 1 1 d .
H16 H 0.9063 0.3486 0.8243 0.046 Uiso 1 1 calc R
C17 C 0.7846(4) 0.2571(3) 0.6027(2) 0.0332(9) Uani 1 1 d .
C18 C 0.6888(5) 0.2858(4) 0.5554(3) 0.0499(11) Uani 1 1 d .
H18 H 0.5988 0.3316 0.5836 0.060 Uiso 1 1 calc R
C19 C 0.7238(6) 0.2480(5) 0.4667(3) 0.0618(13) Uani 1 1 d .
H19 H 0.6576 0.2682 0.4357 0.074 Uiso 1 1 calc R
C20 C 0.8539(6) 0.1818(5) 0.4251(3) 0.0638(14) Uani 1 1 d .
H20 H 0.8769 0.1555 0.3656 0.077 Uiso 1 1 calc R
C21 C 0.9523(5) 0.1529(4) 0.4696(3) 0.0563(13) Uani 1 1 d .
H21 H 1.0419 0.1072 0.4404 0.068 Uiso 1 1 calc R
C22 C 0.9186(4) 0.1915(4) 0.5583(3) 0.0447(10) Uani 1 1 d .
H22 H 0.9860 0.1734 0.5881 0.054 Uiso 1 1 calc R
C23 C 0.2822(4) 0.2506(4) 0.8603(3) 0.0370(9) Uani 1 1 d .
C24 C 0.2658(4) 0.3319(4) 0.9294(3) 0.0513(11) Uani 1 1 d .
H24 H 0.3311 0.3751 0.9259 0.062 Uiso 1 1 calc R
C25 C 0.1526(6) 0.3492(5) 1.0038(3) 0.0685(15) Uani 1 1 d .
H25 H 0.1428 0.4035 1.0503 0.082 Uiso 1 1 calc R
C26 C 0.0554(5) 0.2878(6) 1.0099(4) 0.0716(16) Uani 1 1 d .
H26 H -0.0211 0.3008 1.0598 0.086 Uiso 1 1 calc R
C27 C 0.0710(5) 0.2065(6) 0.9418(4) 0.0681(16) Uani 1 1 d .
H27 H 0.0052 0.1638 0.9458 0.082 Uiso 1 1 calc R
C28 C 0.1852(5) 0.1876(5) 0.8666(3) 0.0536(12) Uani 1 1 d .
H28 H 0.1955 0.1321 0.8206 0.064 Uiso 1 1 calc R
C29 C 0.3734(4) 0.2164(4) 0.6663(3) 0.0394(10) Uani 1 1 d .
C30 C 0.3735(5) 0.0988(5) 0.6364(3) 0.0647(14) Uani 1 1 d .
H30 H 0.4004 0.0225 0.6676 0.078 Uiso 1 1 calc R
C31 C 0.3330(6) 0.0953(6) 0.5593(4) 0.0856(19) Uani 1 1 d .
H31 H 0.3326 0.0163 0.5393 0.103 Uiso 1 1 calc R
C32 C 0.2942(6) 0.2061(7) 0.5133(4) 0.089(2) Uani 1 1 d .
H32 H 0.2690 0.2028 0.4612 0.106 Uiso 1 1 calc R
C33 C 0.2920(6) 0.3214(6) 0.5430(4) 0.0829(18) Uani 1 1 d .
H33 H 0.2634 0.3975 0.5119 0.100 Uiso 1 1 calc R
C34 C 0.3320(4) 0.3273(5) 0.6190(3) 0.0539(12) Uani 1 1 d .
H34 H 0.3308 0.4072 0.6385 0.065 Uiso 1 1 calc R
C35 C 0.2944(4) 0.6603(4) 0.7751(3) 0.0380(9) Uani 1 1 d .
C36 C 0.4223(4) 0.7025(4) 0.7628(3) 0.0423(10) Uani 1 1 d .
H36A H 0.4524 0.7306 0.7010 0.051 Uiso 1 1 calc R
H36B H 0.4000 0.7766 0.8016 0.051 Uiso 1 1 calc R
C37 C 0.5389(4) 0.5962(3) 0.7839(3) 0.0349(9) Uani 1 1 d .
H37 H 0.6294 0.6053 0.7508 0.042 Uiso 1 1 calc R
C38 C 0.5226(4) 0.5718(4) 0.8808(3) 0.0389(10) Uani 1 1 d .
H38 H 0.615(5) 0.477(5) 0.958(4) 0.09(2) Uiso 1 1 d .

loop_
_atom_site_aniso_label
_atom_site_aniso_U_11
_atom_site_aniso_U_22
_atom_site_aniso_U_33
_atom_site_aniso_U_23
_atom_site_aniso_U_13
_atom_site_aniso_U_12
Pd1 0.02767(16) 0.02635(16) 0.03001(16) -0.00233(12) -0.01044(12) -0.00449(12)
Fe1 0.0354(3) 0.0268(3) 0.0460(4) 0.0029(3) -0.0142(3) -0.0066(2)
P1 0.0287(5) 0.0278(5) 0.0279(5) 0.0008(4) -0.0087(4) -0.0068(4)
P2 0.0316(5) 0.0315(5) 0.0356(6) -0.0034(4) -0.0127(4) -0.0076(4)
O1 0.0305(14) 0.0336(16) 0.0541(18) -0.0055(13) -0.0173(13) -0.0021(12)
O2 0.0419(18) 0.0443(18) 0.076(2) -0.0079(16) -0.0223(16) 0.0064(15)
O3 0.0426(18) 0.062(2) 0.0408(17) -0.0117(15) -0.0064(14) 0.0006(15)
O4 0.0422(18) 0.075(2) 0.0445(19) -0.0065(17) -0.0194(15) -0.0092(16)
C1 0.029(2) 0.031(2) 0.033(2) 0.0056(17) -0.0128(17) -0.0088(16)
C2 0.031(2) 0.037(2) 0.048(3) 0.004(2) -0.0095(19) -0.0041(18)
C3 0.037(2) 0.043(3) 0.067(3) 0.014(2) -0.023(2) -0.006(2)
C4 0.051(3) 0.047(3) 0.043(3) 0.017(2) -0.022(2) -0.020(2)
C5 0.040(2) 0.036(2) 0.036(2) 0.0001(18) -0.0130(18) -0.0115(18)
C6 0.039(2) 0.031(2) 0.052(3) -0.0023(19) -0.019(2) -0.0119(18)
C7 0.056(3) 0.035(2) 0.059(3) -0.014(2) -0.024(2) -0.004(2)
C8 0.059(3) 0.034(3) 0.096(4) -0.019(3) -0.029(3) -0.005(2)
C9 0.063(3) 0.030(2) 0.114(5) 0.020(3) -0.048(3) -0.020(2)
C10 0.045(3) 0.039(2) 0.067(3) 0.013(2) -0.019(2) -0.023(2)
C11 0.0233(19) 0.028(2) 0.032(2) -0.0014(16) -0.0047(16) -0.0039(15)
C12 0.046(2) 0.040(2) 0.039(2) 0.0071(19) -0.017(2) -0.016(2)
C13 0.054(3) 0.043(3) 0.053(3) 0.012(2) -0.008(2) -0.023(2)
C14 0.043(3) 0.043(3) 0.069(3) -0.003(2) -0.014(2) -0.020(2)
C15 0.034(2) 0.055(3) 0.052(3) -0.007(2) -0.018(2) -0.011(2)
C16 0.035(2) 0.043(2) 0.038(2) 0.0036(19) -0.0139(19) -0.0091(19)
C17 0.041(2) 0.028(2) 0.030(2) -0.0010(16) -0.0056(18) -0.0128(17)
C18 0.051(3) 0.065(3) 0.036(2) -0.003(2) -0.011(2) -0.021(2)
C19 0.076(4) 0.078(4) 0.039(3) -0.001(3) -0.019(3) -0.032(3)
C20 0.106(5) 0.052(3) 0.033(3) -0.004(2) -0.008(3) -0.034(3)
C21 0.070(3) 0.034(2) 0.040(3) -0.004(2) 0.013(2) -0.006(2)
C22 0.048(3) 0.036(2) 0.039(2) 0.0058(19) -0.006(2) -0.004(2)
C23 0.030(2) 0.039(2) 0.042(2) 0.0069(19) -0.0141(18) -0.0072(18)
C24 0.046(3) 0.053(3) 0.048(3) -0.003(2) -0.003(2) -0.013(2)
C25 0.076(4) 0.061(3) 0.050(3) -0.003(3) 0.002(3) -0.010(3)
C26 0.050(3) 0.076(4) 0.062(4) 0.027(3) 0.000(3) 0.000(3)
C27 0.044(3) 0.089(4) 0.077(4) 0.041(3) -0.025(3) -0.031(3)
C28 0.050(3) 0.064(3) 0.056(3) 0.013(2) -0.021(2) -0.026(2)
C29 0.034(2) 0.044(2) 0.043(2) -0.009(2) -0.0148(19) -0.0093(19)
C30 0.074(4) 0.057(3) 0.076(4) -0.011(3) -0.040(3) -0.017(3)
C31 0.089(4) 0.088(4) 0.097(5) -0.041(4) -0.046(4) -0.018(4)
C32 0.078(4) 0.123(6) 0.069(4) -0.029(4) -0.047(3) -0.001(4)
C33 0.095(4) 0.084(4) 0.072(4) -0.013(3) -0.057(3) 0.008(3)
C34 0.055(3) 0.053(3) 0.055(3) -0.009(2) -0.028(2) -0.001(2)
C35 0.035(2) 0.041(2) 0.032(2) -0.0037(18) -0.0111(18) -0.0005(19)
C36 0.050(3) 0.032(2) 0.047(3) 0.0001(19) -0.020(2) -0.0073(19)
C37 0.036(2) 0.028(2) 0.041(2) -0.0021(17) -0.0136(18) -0.0076(17)
C38 0.039(2) 0.034(2) 0.048(3) -0.0111(19) -0.018(2) -0.0079(19)

loop_
_atom_type_symbol
_atom_type_description
_atom_type_scat_dispersion_real
_atom_type_scat_dispersion_imag
_atom_type_scat_source
C C 0.0033 0.0016 'International Tables Vol C Tables 4.2.6.8 and 6.1.1.4'
H H 0.0000 0.0000 'International Tables Vol C Tables 4.2.6.8 and 6.1.1.4'
O O 0.0106 0.0060 'International Tables Vol C Tables 4.2.6.8 and 6.1.1.4'
P P 0.1023 0.0942 'International Tables Vol C Tables 4.2.6.8 and 6.1.1.4'
Fe Fe 0.3463 0.8444 'International Tables Vol C Tables 4.2.6.8 and 6.1.1.4'
Pd Pd -0.9988 1.0072 'International Tables Vol C Tables 4.2.6.8 and 6.1.1.4'

loop_
_geom_angle_atom_site_label_1
_geom_angle_atom_site_label_2
_geom_angle_atom_site_label_3
_geom_angle
O1 Pd1 C37 82.02(13)
O1 Pd1 P1 169.53(8)
C37 Pd1 P1 93.48(11)
O1 Pd1 P2 89.26(8)
C37 Pd1 P2 165.60(11)
P1 Pd1 P2 96.92(4)
C1 Fe1 C5 41.40(14)
C1 Fe1 C7 111.48(17)
C5 Fe1 C7 141.88(16)
C1 Fe1 C6 109.32(15)
C5 Fe1 C6 112.37(15)
C7 Fe1 C6 41.22(16)
C1 Fe1 C2 41.59(14)
C5 Fe1 C2 68.90(16)
C7 Fe1 C2 110.07(18)
C6 Fe1 C2 136.95(16)
C1 Fe1 C10 136.85(16)
C5 Fe1 C10 110.88(17)
C7 Fe1 C10 68.66(19)
C6 Fe1 C10 40.93(16)
C2 Fe1 C10 177.79(16)
C1 Fe1 C9 177.52(16)
C5 Fe1 C9 138.2(2)
C7 Fe1 C9 67.4(2)
C6 Fe1 C9 68.33(17)
C2 Fe1 C9 140.73(18)
C10 Fe1 C9 40.80(17)
C1 Fe1 C8 140.8(2)
C5 Fe1 C8 177.46(19)
C7 Fe1 C8 40.38(17)
C6 Fe1 C8 68.71(17)
C2 Fe1 C8 112.02(19)
C10 Fe1 C8 68.3(2)
C9 Fe1 C8 39.64(19)
C1 Fe1 C4 69.05(15)
C5 Fe1 C4 40.73(15)
C7 Fe1 C4 176.35(17)
C6 Fe1 C4 142.33(17)
C2 Fe1 C4 67.77(17)
C10 Fe1 C4 113.60(18)
C9 Fe1 C4 112.20(19)
C8 Fe1 C4 137.10(19)
C1 Fe1 C3 69.11(15)
C5 Fe1 C3 68.30(17)
C7 Fe1 C3 136.54(18)
C6 Fe1 C3 177.00(17)
C2 Fe1 C3 40.24(15)
C10 Fe1 C3 141.90(17)
C9 Fe1 C3 113.27(17)
C8 Fe1 C3 110.75(19)
C4 Fe1 C3 39.96(16)
C1 P1 C11 103.39(16)
C1 P1 C17 108.87(17)
C11 P1 C17 101.20(17)
C1 P1 Pd1 114.36(12)
C11 P1 Pd1 119.12(12)
C17 P1 Pd1 108.82(13)
C6 P2 C23 102.25(18)
C6 P2 C29 103.43(18)
C23 P2 C29 105.47(18)
C6 P2 Pd1 122.74(13)
C23 P2 Pd1 107.16(13)
C29 P2 Pd1 114.05(14)
C35 O1 Pd1 116.0(2)
C38 O4 H38 110(3)
C5 C1 C2 106.7(3)
C5 C1 P1 124.0(3)
C2 C1 P1 129.3(3)
C5 C1 Fe1 69.8(2)
C2 C1 Fe1 70.2(2)
P1 C1 Fe1 125.16(19)
C3 C2 C1 108.6(4)
C3 C2 Fe1 71.0(2)
C1 C2 Fe1 68.2(2)
C3 C2 H2 125.7
C1 C2 H2 125.7
Fe1 C2 H2 126.6
C4 C3 C2 108.0(4)
C4 C3 Fe1 69.6(2)
C2 C3 Fe1 68.7(2)
C4 C3 H3 126.0
C2 C3 H3 126.0
Fe1 C3 H3 127.3
C3 C4 C5 108.6(4)
C3 C4 Fe1 70.5(2)
C5 C4 Fe1 68.5(2)
C3 C4 H4 125.7
C5 C4 H4 125.7
Fe1 C4 H4 126.9
C4 C5 C1 108.1(3)
C4 C5 Fe1 70.8(2)
C1 C5 Fe1 68.8(2)
C4 C5 H5 125.9
C1 C5 H5 125.9
Fe1 C5 H5 126.0
C10 C6 C7 107.1(4)
C10 C6 P2 126.2(3)
C7 C6 P2 126.7(3)
C10 C6 Fe1 69.8(2)
C7 C6 Fe1 69.3(2)
P2 C6 Fe1 124.15(19)
C8 C7 C6 108.5(4)
C8 C7 Fe1 70.6(3)
C6 C7 Fe1 69.5(2)
C8 C7 H7 125.7
C6 C7 H7 125.7
Fe1 C7 H7 125.8
C9 C8 C7 107.8(4)
C9 C8 Fe1 69.8(3)
C7 C8 Fe1 69.1(2)
C9 C8 H8 126.1
C7 C8 H8 126.1
Fe1 C8 H8 126.6
C8 C9 C10 109.6(4)
C8 C9 Fe1 70.6(3)
C10 C9 Fe1 69.6(2)
C8 C9 H9 125.2
C10 C9 H9 125.2
Fe1 C9 H9 126.3
C9 C10 C6 107.0(4)
C9 C10 Fe1 69.6(3)
C6 C10 Fe1 69.3(2)
C9 C10 H10 126.5
C6 C10 H10 126.5
Fe1 C10 H10 126.2
C12 C11 C16 118.3(3)
C12 C11 P1 119.6(3)
C16 C11 P1 122.1(3)
C13 C12 C11 120.7(4)
C13 C12 H12 119.6
C11 C12 H12 119.6
C14 C13 C12 120.1(4)
C14 C13 H13 119.9
C12 C13 H13 119.9
C13 C14 C15 120.1(4)
C13 C14 H14 119.9
C15 C14 H14 119.9
C14 C15 C16 119.8(4)
C14 C15 H15 120.1
C16 C15 H15 120.1
C15 C16 C11 120.8(4)
C15 C16 H16 119.6
C11 C16 H16 119.6
C18 C17 C22 118.1(4)
C18 C17 P1 119.4(3)
C22 C17 P1 122.4(3)
C17 C18 C19 121.2(4)
C17 C18 H18 119.4
C19 C18 H18 119.4
C20 C19 C18 119.9(5)
C20 C19 H19 120.0
C18 C19 H19 120.0
C19 C20 C21 120.5(4)
C19 C20 H20 119.7
C21 C20 H20 119.7
C20 C21 C22 120.0(4)
C20 C21 H21 120.0
C22 C21 H21 120.0
C21 C22 C17 120.2(4)
C21 C22 H22 119.9
C17 C22 H22 119.9
C28 C23 C24 119.2(4)
C28 C23 P2 122.2(3)
C24 C23 P2 118.6(3)
C23 C24 C25 120.1(5)
C23 C24 H24 119.9
C25 C24 H24 119.9
C26 C25 C24 120.8(5)
C26 C25 H25 119.6
C24 C25 H25 119.6
C25 C26 C27 119.5(5)
C25 C26 H26 120.3
C27 C26 H26 120.3
C26 C27 C28 120.3(5)
C26 C27 H27 119.8
C28 C27 H27 119.8
C23 C28 C27 120.0(5)
C23 C28 H28 120.0
C27 C28 H28 120.0
C34 C29 C30 118.6(4)
C34 C29 P2 117.6(3)
C30 C29 P2 123.8(3)
C29 C30 C31 119.7(5)
C29 C30 H30 120.1
C31 C30 H30 120.1
C32 C31 C30 120.5(5)
C32 C31 H31 119.8
C30 C31 H31 119.8
C33 C32 C31 120.0(5)
C33 C32 H32 120.0
C31 C32 H32 120.0
C32 C33 C34 120.5(5)
C32 C33 H33 119.7
C34 C33 H33 119.7
C29 C34 C33 120.6(5)
C29 C34 H34 119.7
C33 C34 H34 119.7
O2 C35 O1 123.0(4)
O2 C35 C36 121.2(4)
O1 C35 C36 115.8(3)
C37 C36 C35 113.4(3)
C37 C36 H36A 108.9
C35 C36 H36A 108.9
C37 C36 H36B 108.9
C35 C36 H36B 108.9
H36A C36 H36B 107.7
C38 C37 C36 114.3(3)
C38 C37 Pd1 95.3(2)
C36 C37 Pd1 105.9(2)
C38 C37 H37 113.3
C36 C37 H37 113.3
Pd1 C37 H37 113.3
O3 C38 O4 121.6(4)
O3 C38 C37 122.4(4)
O4 C38 C37 116.0(4)

loop_
_geom_bond_atom_site_label_1
_geom_bond_atom_site_label_2
_geom_bond_distance
Pd1 O1 2.059(2)
Pd1 C37 2.098(4)
Pd1 P1 2.2421(11)
Pd1 P2 2.3805(12)
Fe1 C1 2.009(4)
Fe1 C5 2.022(4)
Fe1 C7 2.028(4)
Fe1 C6 2.031(4)
Fe1 C2 2.035(4)
Fe1 C10 2.038(4)
Fe1 C9 2.038(4)
Fe1 C8 2.048(4)
Fe1 C4 2.053(4)
Fe1 C3 2.065(4)
P1 C1 1.792(4)
P1 C11 1.814(4)
P1 C17 1.827(4)
P2 C6 1.815(4)
P2 C23 1.822(4)
P2 C29 1.826(4)
O1 C35 1.300(5)
O2 C35 1.214(4)
O3 C38 1.243(5)
O4 C38 1.312(5)
O4 H38 0.90(5)
C1 C5 1.425(5)
C1 C2 1.436(5)
C2 C3 1.411(5)
C2 H2 0.9300
C3 C4 1.407(6)
C3 H3 0.9300
C4 C5 1.418(5)
C4 H4 0.9300
C5 H5 0.9300
C6 C10 1.423(6)
C6 C7 1.429(6)
C7 C8 1.407(6)
C7 H7 0.9300
C8 C9 1.385(7)
C8 H8 0.9300
C9 C10 1.421(6)
C9 H9 0.9300
C10 H10 0.9300
C11 C12 1.385(5)
C11 C16 1.387(5)
C12 C13 1.374(5)
C12 H12 0.9300
C13 C14 1.369(6)
C13 H13 0.9300
C14 C15 1.374(6)
C14 H14 0.9300
C15 C16 1.375(5)
C15 H15 0.9300
C16 H16 0.9300
C17 C18 1.375(5)
C17 C22 1.386(5)
C18 C19 1.382(6)
C18 H18 0.9300
C19 C20 1.347(7)
C19 H19 0.9300
C20 C21 1.368(7)
C20 H20 0.9300
C21 C22 1.385(6)
C21 H21 0.9300
C22 H22 0.9300
C23 C28 1.370(5)
C23 C24 1.382(6)
C24 C25 1.382(6)
C24 H24 0.9300
C25 C26 1.361(7)
C25 H25 0.9300
C26 C27 1.371(7)
C26 H26 0.9300
C27 C28 1.395(6)
C27 H27 0.9300
C28 H28 0.9300
C29 C34 1.373(6)
C29 C30 1.382(6)
C30 C31 1.395(7)
C30 H30 0.9300
C31 C32 1.355(8)
C31 H31 0.9300
C32 C33 1.351(8)
C32 H32 0.9300
C33 C34 1.380(6)
C33 H33 0.9300
C34 H34 0.9300
C35 C36 1.514(5)
C36 C37 1.513(5)
C36 H36A 0.9700
C36 H36B 0.9700
C37 C38 1.473(5)
C37 H37 0.9800

loop_
_geom_hbond_atom_site_label_D
_geom_hbond_atom_site_label_H
_geom_hbond_atom_site_label_A
_geom_hbond_distance_DH
_geom_hbond_distance_HA
_geom_hbond_distance_DA
_geom_hbond_angle_DHA
_geom_hbond_site_symmetry_A
O4 H38 O3 0.90(5) 1.74(5) 2.635(4) 175(5) 2_667

loop_
_geom_torsion_atom_site_label_1
_geom_torsion_atom_site_label_2
_geom_torsion_atom_site_label_3
_geom_torsion_atom_site_label_4
_geom_torsion
O1 Pd1 P1 C1 -179.0(4)
C37 Pd1 P1 C1 116.87(17)
P2 Pd1 P1 C1 -53.15(14)
O1 Pd1 P1 C11 58.1(5)
C37 Pd1 P1 C11 -6.04(17)
P2 Pd1 P1 C11 -176.05(14)
O1 Pd1 P1 C17 -57.0(4)
C37 Pd1 P1 C17 -121.16(16)
P2 Pd1 P1 C17 68.82(13)
O1 Pd1 P2 C6 -165.96(18)
C37 Pd1 P2 C6 -113.4(4)
P1 Pd1 P2 C6 22.51(17)
O1 Pd1 P2 C23 -48.41(15)
C37 Pd1 P2 C23 4.1(4)
P1 Pd1 P2 C23 140.07(13)
O1 Pd1 P2 C29 67.92(16)
C37 Pd1 P2 C29 120.5(4)
P1 Pd1 P2 C29 -103.60(14)
C37 Pd1 O1 C35 12.7(3)
P1 Pd1 O1 C35 -52.4(6)
P2 Pd1 O1 C35 -178.8(3)
C11 P1 C1 C5 100.3(3)
C17 P1 C1 C5 -152.7(3)
Pd1 P1 C1 C5 -30.7(3)
C11 P1 C1 C2 -79.3(4)
C17 P1 C1 C2 27.7(4)
Pd1 P1 C1 C2 149.6(3)
C11 P1 C1 Fe1 -171.6(2)
C17 P1 C1 Fe1 -64.6(3)
Pd1 P1 C1 Fe1 57.3(2)
C7 Fe1 C1 C5 146.3(2)
C6 Fe1 C1 C5 102.2(2)
C2 Fe1 C1 C5 -117.3(3)
C10 Fe1 C1 C5 65.1(3)
C9 Fe1 C1 C5 83(5)
C8 Fe1 C1 C5 -178.1(3)
C4 Fe1 C1 C5 -37.6(2)
C3 Fe1 C1 C5 -80.5(2)
C5 Fe1 C1 C2 117.3(3)
C7 Fe1 C1 C2 -96.4(2)
C6 Fe1 C1 C2 -140.5(2)
C10 Fe1 C1 C2 -177.7(3)
C9 Fe1 C1 C2 -160(5)
C8 Fe1 C1 C2 -60.8(3)
C4 Fe1 C1 C2 79.7(2)
C3 Fe1 C1 C2 36.8(2)
C5 Fe1 C1 P1 -118.1(3)
C7 Fe1 C1 P1 28.2(3)
C6 Fe1 C1 P1 -15.8(3)
C2 Fe1 C1 P1 124.7(3)
C10 Fe1 C1 P1 -53.0(4)
C9 Fe1 C1 P1 -35(5)
C8 Fe1 C1 P1 63.9(4)
C4 Fe1 C1 P1 -155.6(3)
C3 Fe1 C1 P1 161.5(3)
C5 C1 C2 C3 0.8(4)
P1 C1 C2 C3 -179.5(3)
Fe1 C1 C2 C3 -59.8(3)
C5 C1 C2 Fe1 60.6(2)
P1 C1 C2 Fe1 -119.7(3)
C1 Fe1 C2 C3 120.0(3)
C5 Fe1 C2 C3 80.9(3)
C7 Fe1 C2 C3 -139.9(3)
C6 Fe1 C2 C3 -178.4(3)
C10 Fe1 C2 C3 166(5)
C9 Fe1 C2 C3 -61.4(4)
C8 Fe1 C2 C3 -96.5(3)
C4 Fe1 C2 C3 37.0(2)
C5 Fe1 C2 C1 -39.1(2)
C7 Fe1 C2 C1 100.1(2)
C6 Fe1 C2 C1 61.6(3)
C10 Fe1 C2 C1 46(5)
C9 Fe1 C2 C1 178.6(3)
C8 Fe1 C2 C1 143.5(2)
C4 Fe1 C2 C1 -83.0(2)
C3 Fe1 C2 C1 -120.0(3)
C1 C2 C3 C4 -0.6(5)
Fe1 C2 C3 C4 -58.6(3)
C1 C2 C3 Fe1 58.0(3)
C1 Fe1 C3 C4 81.9(3)
C5 Fe1 C3 C4 37.3(2)
C7 Fe1 C3 C4 -178.5(3)
C6 Fe1 C3 C4 141(3)
C2 Fe1 C3 C4 119.9(4)
C10 Fe1 C3 C4 -59.2(4)
C9 Fe1 C3 C4 -97.3(3)
C8 Fe1 C3 C4 -140.1(3)
C1 Fe1 C3 C2 -38.0(2)
C5 Fe1 C3 C2 -82.6(3)
C7 Fe1 C3 C2 61.7(4)
C6 Fe1 C3 C2 21(3)
C10 Fe1 C3 C2 -179.1(3)
C9 Fe1 C3 C2 142.8(3)
C8 Fe1 C3 C2 100.0(3)
C4 Fe1 C3 C2 -119.9(4)
C2 C3 C4 C5 0.2(5)
Fe1 C3 C4 C5 -58.0(3)
C2 C3 C4 Fe1 58.1(3)
C1 Fe1 C4 C3 -82.1(3)
C5 Fe1 C4 C3 -120.3(3)
C7 Fe1 C4 C3 17(3)
C6 Fe1 C4 C3 -176.9(3)
C2 Fe1 C4 C3 -37.2(2)
C10 Fe1 C4 C3 144.6(2)
C9 Fe1 C4 C3 100.2(3)
C8 Fe1 C4 C3 61.7(4)
C1 Fe1 C4 C5 38.2(2)
C7 Fe1 C4 C5 137(3)
C6 Fe1 C4 C5 -56.6(4)
C2 Fe1 C4 C5 83.0(2)
C10 Fe1 C4 C5 -95.1(3)
C9 Fe1 C4 C5 -139.5(3)
C8 Fe1 C4 C5 -178.0(3)
C3 Fe1 C4 C5 120.3(3)
C3 C4 C5 C1 0.3(5)
Fe1 C4 C5 C1 -58.9(3)
C3 C4 C5 Fe1 59.2(3)
C2 C1 C5 C4 -0.7(4)
P1 C1 C5 C4 179.6(3)
Fe1 C1 C5 C4 60.1(3)
C2 C1 C5 Fe1 -60.8(3)
P1 C1 C5 Fe1 119.5(3)
C1 Fe1 C5 C4 -119.2(3)
C7 Fe1 C5 C4 -176.0(3)
C6 Fe1 C5 C4 146.5(2)
C2 Fe1 C5 C4 -80.0(3)
C10 Fe1 C5 C4 102.3(3)
C9 Fe1 C5 C4 64.5(3)
C8 Fe1 C5 C4 32(4)
C3 Fe1 C5 C4 -36.7(2)
C7 Fe1 C5 C1 -56.7(4)
C6 Fe1 C5 C1 -94.3(2)
C2 Fe1 C5 C1 39.2(2)
C10 Fe1 C5 C1 -138.4(2)
C9 Fe1 C5 C1 -176.3(2)
C8 Fe1 C5 C1 151(4)
C4 Fe1 C5 C1 119.2(3)
C3 Fe1 C5 C1 82.6(2)
C23 P2 C6 C10 -19.2(4)
C29 P2 C6 C10 -128.6(3)
Pd1 P2 C6 C10 100.7(3)
C23 P2 C6 C7 163.6(3)
C29 P2 C6 C7 54.2(4)
Pd1 P2 C6 C7 -76.5(4)
C23 P2 C6 Fe1 -108.0(3)
C29 P2 C6 Fe1 142.6(2)
Pd1 P2 C6 Fe1 11.9(3)
C1 Fe1 C6 C10 -140.9(2)
C5 Fe1 C6 C10 -96.5(3)
C7 Fe1 C6 C10 118.2(3)
C2 Fe1 C6 C10 -179.1(3)
C9 Fe1 C6 C10 38.3(3)
C8 Fe1 C6 C10 81.0(3)
C4 Fe1 C6 C10 -60.4(3)
C3 Fe1 C6 C10 161(3)
C1 Fe1 C6 C7 100.9(3)
C5 Fe1 C6 C7 145.2(2)
C2 Fe1 C6 C7 62.7(3)
C10 Fe1 C6 C7 -118.2(3)
C9 Fe1 C6 C7 -80.0(3)
C8 Fe1 C6 C7 -37.3(3)
C4 Fe1 C6 C7 -178.7(3)
C3 Fe1 C6 C7 43(3)
C1 Fe1 C6 P2 -20.2(3)
C5 Fe1 C6 P2 24.2(3)
C7 Fe1 C6 P2 -121.0(4)
C2 Fe1 C6 P2 -58.4(4)
C10 Fe1 C6 P2 120.7(4)
C9 Fe1 C6 P2 159.0(3)
C8 Fe1 C6 P2 -158.3(3)
C4 Fe1 C6 P2 60.3(4)
C3 Fe1 C6 P2 -78(3)
C10 C6 C7 C8 0.1(5)
P2 C6 C7 C8 177.8(3)
Fe1 C6 C7 C8 60.0(3)
C10 C6 C7 Fe1 -59.9(3)
P2 C6 C7 Fe1 117.8(3)
C1 Fe1 C7 C8 145.4(3)
C5 Fe1 C7 C8 -178.2(3)
C6 Fe1 C7 C8 -119.5(4)
C2 Fe1 C7 C8 100.8(3)
C10 Fe1 C7 C8 -81.2(3)
C9 Fe1 C7 C8 -37.0(3)
C4 Fe1 C7 C8 48(3)
C3 Fe1 C7 C8 63.5(4)
C1 Fe1 C7 C6 -95.2(3)
C5 Fe1 C7 C6 -58.7(4)
C2 Fe1 C7 C6 -139.8(2)
C10 Fe1 C7 C6 38.3(2)
C9 Fe1 C7 C6 82.4(3)
C8 Fe1 C7 C6 119.5(4)
C4 Fe1 C7 C6 167(3)
C3 Fe1 C7 C6 -177.0(2)
C6 C7 C8 C9 -0.1(5)
Fe1 C7 C8 C9 59.3(3)
C6 C7 C8 Fe1 -59.3(3)
C1 Fe1 C8 C9 -176.2(3)
C5 Fe1 C8 C9 34(4)
C7 Fe1 C8 C9 -119.3(4)
C6 Fe1 C8 C9 -81.3(3)
C2 Fe1 C8 C9 145.2(3)
C10 Fe1 C8 C9 -37.2(3)
C4 Fe1 C8 C9 64.6(4)
C3 Fe1 C8 C9 101.8(3)
C1 Fe1 C8 C7 -56.8(4)
C5 Fe1 C8 C7 154(4)
C6 Fe1 C8 C7 38.0(3)
C2 Fe1 C8 C7 -95.5(3)
C10 Fe1 C8 C7 82.2(3)
C9 Fe1 C8 C7 119.3(4)
C4 Fe1 C8 C7 -176.0(3)
C3 Fe1 C8 C7 -138.8(3)
C7 C8 C9 C10 0.0(5)
Fe1 C8 C9 C10 58.8(3)
C7 C8 C9 Fe1 -58.8(3)
C1 Fe1 C9 C8 102(5)
C5 Fe1 C9 C8 -177.9(3)
C7 Fe1 C9 C8 37.7(3)
C6 Fe1 C9 C8 82.4(3)
C2 Fe1 C9 C8 -56.8(4)
C10 Fe1 C9 C8 120.7(4)
C4 Fe1 C9 C8 -138.4(3)
C3 Fe1 C9 C8 -94.9(3)
C1 Fe1 C9 C10 -19(5)
C5 Fe1 C9 C10 61.4(4)
C7 Fe1 C9 C10 -83.0(3)
C6 Fe1 C9 C10 -38.4(3)
C2 Fe1 C9 C10 -177.5(3)
C8 Fe1 C9 C10 -120.7(4)
C4 Fe1 C9 C10 100.9(3)
C3 Fe1 C9 C10 144.4(3)
C8 C9 C10 C6 0.1(5)
Fe1 C9 C10 C6 59.5(3)
C8 C9 C10 Fe1 -59.4(3)
C7 C6 C10 C9 -0.1(4)
P2 C6 C10 C9 -177.8(3)
Fe1 C6 C10 C9 -59.7(3)
C7 C6 C10 Fe1 59.5(3)
P2 C6 C10 Fe1 -118.2(3)
C1 Fe1 C10 C9 178.8(3)
C5 Fe1 C10 C9 -141.3(3)
C7 Fe1 C10 C9 79.7(3)
C6 Fe1 C10 C9 118.3(4)
C2 Fe1 C10 C9 135(5)
C8 Fe1 C10 C9 36.2(3)
C4 Fe1 C10 C9 -97.2(3)
C3 Fe1 C10 C9 -60.2(4)
C1 Fe1 C10 C6 60.5(3)
C5 Fe1 C10 C6 100.5(3)
C7 Fe1 C10 C6 -38.6(2)
C2 Fe1 C10 C6 16(5)
C9 Fe1 C10 C6 -118.3(4)
C8 Fe1 C10 C6 -82.1(3)
C4 Fe1 C10 C6 144.5(2)
C3 Fe1 C10 C6 -178.4(3)
C1 P1 C11 C12 156.7(3)
C17 P1 C11 C12 44.0(3)
Pd1 P1 C11 C12 -75.1(3)
C1 P1 C11 C16 -25.2(3)
C17 P1 C11 C16 -137.9(3)
Pd1 P1 C11 C16 102.9(3)
C16 C11 C12 C13 -1.4(6)
P1 C11 C12 C13 176.6(3)
C11 C12 C13 C14 -0.3(6)
C12 C13 C14 C15 2.3(7)
C13 C14 C15 C16 -2.4(6)
C14 C15 C16 C11 0.6(6)
C12 C11 C16 C15 1.3(6)
P1 C11 C16 C15 -176.7(3)
C1 P1 C17 C18 128.6(3)
C11 P1 C17 C18 -122.9(3)
Pd1 P1 C17 C18 3.4(4)
C1 P1 C17 C22 -56.2(4)
C11 P1 C17 C22 52.3(3)
Pd1 P1 C17 C22 178.6(3)
C22 C17 C18 C19 1.5(6)
P1 C17 C18 C19 176.9(4)
C17 C18 C19 C20 -0.1(7)
C18 C19 C20 C21 -0.7(7)
C19 C20 C21 C22 0.1(7)
C20 C21 C22 C17 1.4(6)
C18 C17 C22 C21 -2.1(6)
P1 C17 C22 C21 -177.3(3)
C6 P2 C23 C28 -72.9(4)
C29 P2 C23 C28 34.9(4)
Pd1 P2 C23 C28 156.8(3)
C6 P2 C23 C24 107.8(3)
C29 P2 C23 C24 -144.3(3)
Pd1 P2 C23 C24 -22.4(3)
C28 C23 C24 C25 0.0(6)
P2 C23 C24 C25 179.2(3)
C23 C24 C25 C26 -0.6(7)
C24 C25 C26 C27 0.8(8)
C25 C26 C27 C28 -0.4(7)
C24 C23 C28 C27 0.4(6)
P2 C23 C28 C27 -178.8(3)
C26 C27 C28 C23 -0.2(7)
C6 P2 C29 C34 -158.7(3)
C23 P2 C29 C34 94.3(4)
Pd1 P2 C29 C34 -23.0(4)
C6 P2 C29 C30 18.8(4)
C23 P2 C29 C30 -88.2(4)
Pd1 P2 C29 C30 154.5(3)
C34 C29 C30 C31 0.5(7)
P2 C29 C30 C31 -176.9(4)
C29 C30 C31 C32 0.3(9)
C30 C31 C32 C33 -1.3(10)
C31 C32 C33 C34 1.4(10)
C30 C29 C34 C33 -0.4(7)
P2 C29 C34 C33 177.2(4)
C32 C33 C34 C29 -0.6(9)
Pd1 O1 C35 O2 178.5(3)
Pd1 O1 C35 C36 0.5(4)
O2 C35 C36 C37 161.9(4)
O1 C35 C36 C37 -20.1(5)
C35 C36 C37 C38 -75.7(4)
C35 C36 C37 Pd1 27.8(4)
O1 Pd1 C37 C38 95.8(2)
P1 Pd1 C37 C38 -93.7(2)
P2 Pd1 C37 C38 42.5(5)
O1 Pd1 C37 C36 -21.3(3)
P1 Pd1 C37 C36 149.2(2)
P2 Pd1 C37 C36 -74.6(5)
C36 C37 C38 O3 23.2(5)
Pd1 C37 C38 O3 -86.8(4)
C36 C37 C38 O4 -159.0(3)
Pd1 C37 C38 O4 90.9(3)
